data_4302655
loop_
_publ_author_name
'Larysa V. Penkova'
'Anna Maci\;ag'
'Elena V. Rybak-Akimova'
'Matti Haukka'
'Vadim A. Pavlenko'
'Turganbay S. Iskenderov'
'Henryk Koz\/lowski'
'Franc Meyer'
'Igor O. Fritsky'

_publ_contact_author 'Igor O.Fritsky'
_publ_contact_author_email ifritsky@univ.kiev.ua
_publ_section_title
;
Efficient Catalytic Phosphate Ester Cleavage by Binuclear Zinc(II)
Pyrazolate Complexes as Functional Models of Metallophosphatases
;
_journal_name_full 'Inorganic Chemistry'
_journal_page_first 6960
_journal_page_last 6971
_journal_paper_doi 10.1021/ic900520j
_journal_volume 48
_journal_year 2009
_chemical_formula_moiety 'C20 H32 N12 O4 Zn2, C3 H7 N O, 2(H2 O)'
_chemical_formula_sum 'C23 H43 N13 O7 Zn2'
_chemical_formula_weight 744.44
_chemical_name_systematic
; 
 ? 
;
_space_group_IT_number 2
_symmetry_cell_setting triclinic
_symmetry_space_group_name_Hall '-P 1'
_symmetry_space_group_name_H-M 'P -1'
_atom_sites_solution_hydrogens geom
_atom_sites_solution_primary direct
_atom_sites_solution_secondary difmap
_audit_creation_method SHELXL-97
_cell_angle_alpha 81.200(2)
_cell_angle_beta 87.030(2)
_cell_angle_gamma 75.373(2)
_cell_formula_units_Z 2
_cell_length_a 10.5620(3)
_cell_length_b 11.8290(5)
_cell_length_c 13.2190(5)
_cell_measurement_reflns_used 27543
_cell_measurement_temperature 110(2)
_cell_measurement_theta_max 27.48
_cell_measurement_theta_min 1.00
_cell_volume 1579.07(10)
_computing_cell_refinement 'Denzo/Scalepack (Otwinowski & Minor, 1997)'
_computing_data_collection 'Collect (Nonius BV, 1997-2000)'
_computing_data_reduction 'Denzo/Scalepack (Otwinowski & Minor, 1997)'
_computing_molecular_graphics 'Diamond v.3.1b (Crystal Impact GbR, 2006)'
_computing_publication_material 'SHELXL-97 (Sheldrick, 1997)'
_computing_structure_refinement 'SHELXL-97 (Sheldrick, 1997)'
_computing_structure_solution 'SIR2004 (Burla et al., 2005)'
_diffrn_ambient_temperature 110(2)
_diffrn_detector_area_resol_mean 9
_diffrn_measured_fraction_theta_full 0.985
_diffrn_measured_fraction_theta_max 0.985
_diffrn_measurement_device '95mm CCD camera on \k-goniostat'
_diffrn_measurement_device_type 'Nonius KappaCCD'
_diffrn_measurement_method '\f scans and \w scans with \k offset'
_diffrn_radiation_monochromator 'horizontally mounted graphite crystal'
_diffrn_radiation_source 'fine-focus sealed tube'
_diffrn_radiation_type MoK\a
_diffrn_radiation_wavelength 0.71073
_diffrn_reflns_av_R_equivalents 0.0468
_diffrn_reflns_av_sigmaI/netI 0.0507
_diffrn_reflns_limit_h_max 13
_diffrn_reflns_limit_h_min -13
_diffrn_reflns_limit_k_max 15
_diffrn_reflns_limit_k_min -15
_diffrn_reflns_limit_l_max 17
_diffrn_reflns_limit_l_min -17
_diffrn_reflns_number 28433
_diffrn_reflns_theta_full 27.55
_diffrn_reflns_theta_max 27.55
_diffrn_reflns_theta_min 3.12
_exptl_absorpt_coefficient_mu 1.582
_exptl_absorpt_correction_T_max 0.8839
_exptl_absorpt_correction_T_min 0.7488
_exptl_absorpt_correction_type multi-scan
_exptl_absorpt_process_details 'SADABS v.2.10 (Sheldrick, 2003)'
_exptl_crystal_colour colorless
_exptl_crystal_density_diffrn 1.566
_exptl_crystal_density_method 'not measured'
_exptl_crystal_description block
_exptl_crystal_F_000 776
_exptl_crystal_size_max 0.19
_exptl_crystal_size_mid 0.10
_exptl_crystal_size_min 0.08
_refine_diff_density_max 0.620
_refine_diff_density_min -0.539
_refine_diff_density_rms 0.080
_refine_ls_extinction_method none
_refine_ls_goodness_of_fit_ref 1.026
_refine_ls_hydrogen_treatment constr
_refine_ls_matrix_type full
_refine_ls_number_parameters 422
_refine_ls_number_reflns 7188
_refine_ls_number_restraints 0
_refine_ls_restrained_S_all 1.026
_refine_ls_R_factor_all 0.0608
_refine_ls_R_factor_gt 0.0376
_refine_ls_shift/su_max 0.002
_refine_ls_shift/su_mean 0.000
_refine_ls_structure_factor_coef Fsqd
_refine_ls_weighting_details 'calc w=1/[\s^2^(Fo^2^)+(0.0307P)^2^+1.6382P] where P=(Fo^2^+2Fc^2^)/3'
_refine_ls_weighting_scheme calc
_refine_ls_wR_factor_gt 0.0773
_refine_ls_wR_factor_ref 0.0852
_reflns_number_gt 5554
_reflns_number_total 7188
_reflns_threshold_expression >2sigma(I)
_cod_data_source_file ic900520j_si_002_2.cif
_cod_data_source_block 2
_cod_database_code 4302655

loop_
_symmetry_equiv_pos_as_xyz
'x, y, z'
'-x, -y, -z'

loop_
_atom_site_label
_atom_site_type_symbol
_atom_site_fract_x
_atom_site_fract_y
_atom_site_fract_z
_atom_site_U_iso_or_equiv
_atom_site_adp_type
_atom_site_occupancy
_atom_site_symmetry_multiplicity
_atom_site_calc_flag
_atom_site_refinement_flags
_atom_site_disorder_assembly
_atom_site_disorder_group
Zn1 Zn 0.80942(3) 0.19299(3) 0.74312(2) 0.01702(8) Uani 1 1 d . . .
Zn2 Zn 0.88257(3) -0.16649(2) 0.76399(2) 0.01639(8) Uani 1 1 d . . .
O1 O 0.63794(16) 0.23265(15) 0.67744(13) 0.0204(4) Uani 1 1 d . . .
O2 O 0.60639(19) 0.42456(17) 0.68458(15) 0.0287(4) Uani 1 1 d . . .
O3 O 0.71959(16) -0.17245(15) 0.70275(13) 0.0205(4) Uani 1 1 d . . .
O4 O 0.77301(19) -0.36929(17) 0.73122(15) 0.0288(4) Uani 1 1 d . . .
O5 O 0.6283(2) 0.56769(18) 1.02704(15) 0.0339(5) Uani 1 1 d . . .
O6 O 0.3873(2) 0.55997(19) 0.77906(16) 0.0391(5) Uani 1 1 d . . .
H6F H 0.4628 0.5221 0.7419 0.059 Uiso 1 1 d R . .
H6G H 0.3842 0.5147 0.8396 0.059 Uiso 1 1 d R . .
O7 O 0.5101(2) 0.04431(19) 0.69871(17) 0.0380(5) Uani 1 1 d . . .
H7G H 0.5459 0.1041 0.6755 0.057 Uiso 1 1 d R . .
H7F H 0.5774 -0.0286 0.6875 0.057 Uiso 1 1 d R . .
N1 N 0.7552(2) 0.40459(19) 0.87578(18) 0.0239(5) Uani 1 1 d . . .
H1D H 0.7147 0.4297 0.9331 0.036 Uiso 1 1 d R . .
H1E H 0.7187 0.4354 0.8135 0.036 Uiso 1 1 d R . .
N2 N 0.7761(2) 0.28265(19) 0.88052(16) 0.0200(5) Uani 1 1 d . . .
N3 N 0.8242(2) 0.06128(18) 0.86705(16) 0.0204(5) Uani 1 1 d . . .
N4 N 0.8483(2) -0.05665(18) 0.87380(16) 0.0203(5) Uani 1 1 d . . .
N5 N 0.8892(2) -0.28246(18) 0.91109(16) 0.0192(5) Uani 1 1 d . . .
N6 N 0.9188(2) -0.40512(19) 0.91760(18) 0.0233(5) Uani 1 1 d . . .
H6D H 0.8970 -0.4481 0.9796 0.035 Uiso 1 1 d R . .
H6E H 0.8756 -0.4201 0.8640 0.035 Uiso 1 1 d R . .
N7 N 1.0987(2) -0.3946(2) 0.71358(19) 0.0295(6) Uani 1 1 d . . .
H7D H 1.1924 -0.4225 0.7315 0.044 Uiso 1 1 d R . .
H7E H 1.0557 -0.4246 0.7712 0.044 Uiso 1 1 d R . .
N8 N 1.0577(2) -0.27037(19) 0.70097(16) 0.0203(5) Uani 1 1 d . . .
N9 N 0.95166(19) -0.04319(18) 0.66372(15) 0.0171(4) Uani 1 1 d . . .
N10 N 0.9270(2) 0.07463(18) 0.65608(15) 0.0171(4) Uani 1 1 d . . .
N11 N 0.9354(2) 0.29372(19) 0.65842(17) 0.0221(5) Uani 1 1 d . . .
N12 N 0.9162(3) 0.4158(2) 0.6462(2) 0.0484(8) Uani 1 1 d . . .
H12D H 0.8471 0.4533 0.6860 0.073 Uiso 1 1 d R . .
H12E H 0.9737 0.4515 0.6299 0.073 Uiso 1 1 d R . .
N13 N 0.5506(2) 0.7676(2) 0.99560(17) 0.0232(5) Uani 1 1 d . . .
C1 C 0.7911(2) 0.2162(2) 0.96804(19) 0.0172(5) Uani 1 1 d . . .
C2 C 0.7843(3) 0.2636(2) 1.0678(2) 0.0275(6) Uani 1 1 d . . .
H2A H 0.8215 0.3326 1.0586 0.041 Uiso 1 1 calc R . .
H2B H 0.8342 0.2025 1.1195 0.041 Uiso 1 1 calc R . .
H2C H 0.6928 0.2868 1.0905 0.041 Uiso 1 1 calc R . .
C3 C 0.8164(2) 0.0894(2) 0.96249(18) 0.0166(5) Uani 1 1 d . . .
C4 C 0.8348(2) -0.0135(2) 1.03490(19) 0.0178(5) Uani 1 1 d . . .
C5 C 0.8325(3) -0.0242(3) 1.1495(2) 0.0320(7) Uani 1 1 d . . .
H5A H 0.7703 -0.0702 1.1779 0.048 Uiso 1 1 calc R . .
H5B H 0.8055 0.0548 1.1699 0.048 Uiso 1 1 calc R . .
H5C H 0.9201 -0.0640 1.1757 0.048 Uiso 1 1 calc R . .
C6 C 0.8544(2) -0.1038(2) 0.97375(18) 0.0171(5) Uani 1 1 d . . .
C7 C 0.8800(2) -0.2339(2) 0.99328(19) 0.0178(5) Uani 1 1 d . . .
C8 C 0.8949(3) -0.3031(2) 1.0992(2) 0.0274(6) Uani 1 1 d . . .
H8A H 0.8352 -0.3554 1.1084 0.041 Uiso 1 1 calc R . .
H8B H 0.8738 -0.2486 1.1499 0.041 Uiso 1 1 calc R . .
H8C H 0.9853 -0.3505 1.1082 0.041 Uiso 1 1 calc R . .
C9 C 1.1198(2) -0.2125(2) 0.63341(18) 0.0184(5) Uani 1 1 d . . .
C10 C 1.2294(2) -0.2720(2) 0.5688(2) 0.0231(6) Uani 1 1 d . . .
H10A H 1.3104 -0.2964 0.6081 0.035 Uiso 1 1 calc R . .
H10B H 1.2406 -0.2170 0.5076 0.035 Uiso 1 1 calc R . .
H10C H 1.2090 -0.3416 0.5483 0.035 Uiso 1 1 calc R . .
C11 C 1.0723(2) -0.0840(2) 0.62331(18) 0.0170(5) Uani 1 1 d . . .
C12 C 1.1294(2) 0.0107(2) 0.58839(18) 0.0175(5) Uani 1 1 d . . .
C13 C 1.2644(2) 0.0063(2) 0.5451(2) 0.0239(6) Uani 1 1 d . . .
H13A H 1.3198 -0.0740 0.5617 0.036 Uiso 1 1 calc R . .
H13B H 1.3017 0.0615 0.5748 0.036 Uiso 1 1 calc R . .
H13C H 1.2599 0.0283 0.4706 0.036 Uiso 1 1 calc R . .
C14 C 1.0320(2) 0.1092(2) 0.61146(18) 0.0171(5) Uani 1 1 d . . .
C15 C 1.0255(2) 0.2355(2) 0.60261(19) 0.0197(5) Uani 1 1 d . . .
C16 C 1.1113(3) 0.2930(3) 0.5297(2) 0.0293(6) Uani 1 1 d . . .
H16A H 1.0568 0.3572 0.4830 0.044 Uiso 1 1 calc R . .
H16B H 1.1656 0.2346 0.4901 0.044 Uiso 1 1 calc R . .
H16C H 1.1676 0.3251 0.5681 0.044 Uiso 1 1 calc R . .
C17 C 0.5710(3) 0.3403(2) 0.6607(2) 0.0231(6) Uani 1 1 d . . .
C18 C 0.4408(3) 0.3606(3) 0.6098(3) 0.0375(7) Uani 1 1 d . . .
H18A H 0.3705 0.3980 0.6542 0.056 Uiso 1 1 calc R . .
H18B H 0.4272 0.2847 0.5980 0.056 Uiso 1 1 calc R . .
H18C H 0.4402 0.4121 0.5442 0.056 Uiso 1 1 calc R . .
C19 C 0.6994(2) -0.2737(2) 0.69586(19) 0.0206(6) Uani 1 1 d . . .
C20 C 0.5759(3) -0.2700(3) 0.6419(2) 0.0300(6) Uani 1 1 d . . .
H20A H 0.5808 -0.3477 0.6225 0.045 Uiso 1 1 calc R . .
H20B H 0.5661 -0.2109 0.5803 0.045 Uiso 1 1 calc R . .
H20C H 0.5005 -0.2489 0.6878 0.045 Uiso 1 1 calc R . .
C21 C 0.5922(3) 0.6612(3) 0.9690(2) 0.0273(6) Uani 1 1 d . . .
H21 H 0.5946 0.6562 0.8979 0.033 Uiso 1 1 calc R . .
C22 C 0.5424(3) 0.7861(3) 1.1022(2) 0.0283(6) Uani 1 1 d . . .
H22A H 0.5664 0.7097 1.1463 0.042 Uiso 1 1 calc R . .
H22B H 0.4527 0.8274 1.1187 0.042 Uiso 1 1 calc R . .
H22C H 0.6024 0.8339 1.1136 0.042 Uiso 1 1 calc R . .
C23 C 0.5198(3) 0.8730(3) 0.9189(2) 0.0313(7) Uani 1 1 d . . .
H23A H 0.5213 0.8497 0.8507 0.047 Uiso 1 1 calc R . .
H23B H 0.5848 0.9188 0.9212 0.047 Uiso 1 1 calc R . .
H23C H 0.4326 0.9214 0.9332 0.047 Uiso 1 1 calc R . .

loop_
_atom_site_aniso_label
_atom_site_aniso_U_11
_atom_site_aniso_U_22
_atom_site_aniso_U_33
_atom_site_aniso_U_23
_atom_site_aniso_U_13
_atom_site_aniso_U_12
Zn1 0.01853(16) 0.01656(16) 0.01551(15) -0.00255(12) 0.00183(11) -0.00379(11)
Zn2 0.01687(16) 0.01583(16) 0.01646(15) -0.00307(11) 0.00158(11) -0.00398(11)
O1 0.0191(9) 0.0193(10) 0.0217(9) -0.0027(7) -0.0010(7) -0.0030(7)
O2 0.0315(11) 0.0216(11) 0.0318(11) -0.0045(9) -0.0020(8) -0.0039(8)
O3 0.0195(9) 0.0196(10) 0.0232(10) -0.0015(8) -0.0020(7) -0.0069(7)
O4 0.0346(11) 0.0197(10) 0.0312(11) -0.0047(8) -0.0052(9) -0.0037(8)
O5 0.0469(13) 0.0240(11) 0.0268(11) -0.0027(9) 0.0081(9) -0.0037(9)
O6 0.0424(13) 0.0343(13) 0.0288(11) 0.0001(9) 0.0074(9) 0.0079(10)
O7 0.0315(12) 0.0304(12) 0.0520(14) -0.0060(10) 0.0015(10) -0.0081(9)
N1 0.0341(13) 0.0163(12) 0.0222(12) -0.0052(9) 0.0011(10) -0.0063(9)
N2 0.0198(11) 0.0174(11) 0.0236(12) -0.0053(9) 0.0009(9) -0.0052(9)
N3 0.0264(12) 0.0146(11) 0.0184(11) -0.0039(9) 0.0020(9) -0.0015(9)
N4 0.0257(12) 0.0153(11) 0.0177(11) -0.0027(9) 0.0027(9) -0.0015(9)
N5 0.0201(11) 0.0138(11) 0.0230(12) 0.0002(9) -0.0019(9) -0.0043(8)
N6 0.0294(12) 0.0141(11) 0.0257(12) 0.0012(9) -0.0027(9) -0.0059(9)
N7 0.0280(13) 0.0173(12) 0.0402(15) -0.0032(10) 0.0076(10) -0.0020(10)
N8 0.0217(11) 0.0164(11) 0.0217(12) -0.0040(9) 0.0011(9) -0.0024(9)
N9 0.0196(11) 0.0172(11) 0.0147(10) -0.0037(8) 0.0004(8) -0.0040(8)
N10 0.0201(11) 0.0176(11) 0.0134(10) -0.0014(8) 0.0008(8) -0.0048(8)
N11 0.0246(12) 0.0198(12) 0.0229(12) -0.0028(9) 0.0014(9) -0.0078(9)
N12 0.0479(18) 0.0221(14) 0.080(2) -0.0207(14) 0.0336(16) -0.0170(12)
N13 0.0232(12) 0.0219(12) 0.0230(12) -0.0021(9) 0.0048(9) -0.0046(9)
C1 0.0141(12) 0.0217(14) 0.0166(13) -0.0052(11) 0.0003(9) -0.0045(10)
C2 0.0383(16) 0.0215(15) 0.0225(14) -0.0084(12) 0.0017(12) -0.0043(12)
C3 0.0146(12) 0.0213(14) 0.0144(12) -0.0052(10) 0.0024(9) -0.0044(10)
C4 0.0142(12) 0.0232(14) 0.0171(13) -0.0031(10) 0.0001(9) -0.0068(10)
C5 0.056(2) 0.0262(16) 0.0175(14) -0.0023(12) -0.0066(13) -0.0156(14)
C6 0.0132(12) 0.0201(13) 0.0168(13) 0.0002(10) 0.0019(9) -0.0038(10)
C7 0.0115(12) 0.0218(14) 0.0186(13) 0.0004(10) -0.0003(9) -0.0034(10)
C8 0.0333(16) 0.0212(15) 0.0236(15) 0.0006(11) 0.0019(11) -0.0020(11)
C9 0.0158(12) 0.0235(14) 0.0142(12) -0.0045(10) -0.0032(9) -0.0002(10)
C10 0.0208(14) 0.0250(15) 0.0199(13) -0.0027(11) 0.0018(10) 0.0001(11)
C11 0.0157(12) 0.0235(14) 0.0108(12) -0.0031(10) -0.0007(9) -0.0029(10)
C12 0.0172(13) 0.0237(14) 0.0110(12) 0.0002(10) -0.0009(9) -0.0056(10)
C13 0.0166(13) 0.0279(15) 0.0258(14) -0.0020(12) 0.0029(10) -0.0047(11)
C14 0.0180(13) 0.0229(14) 0.0110(12) -0.0011(10) -0.0011(9) -0.0068(10)
C15 0.0202(13) 0.0239(14) 0.0161(13) -0.0022(11) -0.0010(10) -0.0076(10)
C16 0.0294(16) 0.0260(16) 0.0324(16) -0.0017(12) 0.0098(12) -0.0104(12)
C17 0.0221(14) 0.0268(16) 0.0186(13) -0.0040(11) 0.0030(10) -0.0031(11)
C18 0.0343(17) 0.0335(18) 0.0428(19) -0.0128(15) -0.0125(14) 0.0016(13)
C19 0.0222(14) 0.0249(15) 0.0155(13) -0.0040(11) 0.0060(10) -0.0079(11)
C20 0.0298(16) 0.0312(17) 0.0323(16) -0.0047(13) -0.0046(12) -0.0129(12)
C21 0.0254(15) 0.0307(17) 0.0243(15) -0.0040(13) 0.0060(11) -0.0054(12)
C22 0.0293(15) 0.0304(16) 0.0239(15) -0.0072(12) 0.0024(11) -0.0037(12)
C23 0.0296(16) 0.0288(16) 0.0303(16) 0.0007(13) 0.0055(12) -0.0021(12)

loop_
_atom_type_symbol
_atom_type_description
_atom_type_scat_dispersion_real
_atom_type_scat_dispersion_imag
_atom_type_scat_source
C C 0.0033 0.0016 'International Tables Vol C Tables 4.2.6.8 and 6.1.1.4'
H H 0.0000 0.0000 'International Tables Vol C Tables 4.2.6.8 and 6.1.1.4'
N N 0.0061 0.0033 'International Tables Vol C Tables 4.2.6.8 and 6.1.1.4'
O O 0.0106 0.0060 'International Tables Vol C Tables 4.2.6.8 and 6.1.1.4'
Zn Zn 0.2839 1.4301 'International Tables Vol C Tables 4.2.6.8 and 6.1.1.4'

loop_
_geom_angle_atom_site_label_1
_geom_angle_atom_site_label_2
_geom_angle_atom_site_label_3
_geom_angle
_geom_angle_site_symmetry_1
_geom_angle_site_symmetry_3
_geom_angle_publ_flag
O1 Zn1 N3 112.32(8) . . ?
O1 Zn1 N10 103.70(8) . . ?
N3 Zn1 N10 90.46(8) . . ?
O1 Zn1 N11 110.07(8) . . ?
N3 Zn1 N11 137.47(9) . . ?
N10 Zn1 N11 76.39(8) . . yes
O1 Zn1 N2 105.14(7) . . ?
N3 Zn1 N2 73.88(8) . . yes
N10 Zn1 N2 150.69(8) . . ?
N11 Zn1 N2 98.33(8) . . ?
O3 Zn2 N4 111.76(8) . . ?
O3 Zn2 N9 104.47(8) . . ?
N4 Zn2 N9 90.64(8) . . ?
O3 Zn2 N8 114.70(8) . . ?
N4 Zn2 N8 133.51(8) . . ?
N9 Zn2 N8 76.71(8) . . yes
O3 Zn2 N5 103.84(7) . . ?
N4 Zn2 N5 74.36(8) . . yes
N9 Zn2 N5 151.28(8) . . ?
N8 Zn2 N5 95.78(8) . . ?
C17 O1 Zn1 120.25(17) . . ?
C19 O3 Zn2 118.85(16) . . ?
H6F O6 H6G 107.9 . . ?
H7G O7 H7F 105.8 . . ?
N2 N1 H1D 111.4 . . ?
N2 N1 H1E 105.0 . . ?
H1D N1 H1E 119.9 . . ?
C1 N2 N1 119.7(2) . . ?
C1 N2 Zn1 116.89(17) . . ?
N1 N2 Zn1 122.97(16) . . ?
N4 N3 C3 108.4(2) . . ?
N4 N3 Zn1 132.03(16) . . ?
C3 N3 Zn1 119.46(17) . . ?
N3 N4 C6 108.7(2) . . ?
N3 N4 Zn2 131.85(16) . . ?
C6 N4 Zn2 119.37(17) . . ?
C7 N5 N6 120.1(2) . . ?
C7 N5 Zn2 117.24(17) . . ?
N6 N5 Zn2 122.12(16) . . ?
N5 N6 H6D 117.2 . . ?
N5 N6 H6E 105.7 . . ?
H6D N6 H6E 109.7 . . ?
N8 N7 H7D 111.1 . . ?
N8 N7 H7E 108.3 . . ?
H7D N7 H7E 103.8 . . ?
C9 N8 N7 117.2(2) . . ?
C9 N8 Zn2 115.52(17) . . ?
N7 N8 Zn2 126.42(16) . . ?
N10 N9 C11 108.5(2) . . ?
N10 N9 Zn2 131.86(15) . . ?
C11 N9 Zn2 115.04(16) . . ?
N9 N10 C14 108.46(19) . . ?
N9 N10 Zn1 131.59(15) . . ?
C14 N10 Zn1 114.67(16) . . ?
C15 N11 N12 117.6(2) . . ?
C15 N11 Zn1 115.43(17) . . ?
N12 N11 Zn1 126.22(17) . . ?
N11 N12 H12D 113.6 . . ?
N11 N12 H12E 125.1 . . ?
H12D N12 H12E 115.7 . . ?
C21 N13 C22 121.7(2) . . ?
C21 N13 C23 121.4(2) . . ?
C22 N13 C23 116.8(2) . . ?
N2 C1 C3 114.4(2) . . ?
N2 C1 C2 123.1(2) . . ?
C3 C1 C2 122.4(2) . . ?
C1 C2 H2A 109.5 . . ?
C1 C2 H2B 109.5 . . ?
H2A C2 H2B 109.5 . . ?
C1 C2 H2C 109.5 . . ?
H2A C2 H2C 109.5 . . ?
H2B C2 H2C 109.5 . . ?
N3 C3 C4 110.1(2) . . ?
N3 C3 C1 115.0(2) . . ?
C4 C3 C1 134.9(2) . . ?
C6 C4 C3 103.1(2) . . ?
C6 C4 C5 128.4(2) . . ?
C3 C4 C5 128.5(2) . . ?
C4 C5 H5A 109.5 . . ?
C4 C5 H5B 109.5 . . ?
H5A C5 H5B 109.5 . . ?
C4 C5 H5C 109.5 . . ?
H5A C5 H5C 109.5 . . ?
H5B C5 H5C 109.5 . . ?
N4 C6 C4 109.7(2) . . ?
N4 C6 C7 114.9(2) . . ?
C4 C6 C7 135.4(2) . . ?
N5 C7 C6 113.8(2) . . ?
N5 C7 C8 123.3(2) . . ?
C6 C7 C8 122.9(2) . . ?
C7 C8 H8A 109.5 . . ?
C7 C8 H8B 109.5 . . ?
H8A C8 H8B 109.5 . . ?
C7 C8 H8C 109.5 . . ?
H8A C8 H8C 109.5 . . ?
H8B C8 H8C 109.5 . . ?
N8 C9 C11 114.7(2) . . ?
N8 C9 C10 122.8(2) . . ?
C11 C9 C10 122.4(2) . . ?
C9 C10 H10A 109.5 . . ?
C9 C10 H10B 109.5 . . ?
H10A C10 H10B 109.5 . . ?
C9 C10 H10C 109.5 . . ?
H10A C10 H10C 109.5 . . ?
H10B C10 H10C 109.5 . . ?
N9 C11 C12 110.1(2) . . ?
N9 C11 C9 115.7(2) . . ?
C12 C11 C9 133.9(2) . . ?
C14 C12 C11 102.7(2) . . ?
C14 C12 C13 128.7(2) . . ?
C11 C12 C13 128.5(2) . . ?
C12 C13 H13A 109.5 . . ?
C12 C13 H13B 109.5 . . ?
H13A C13 H13B 109.5 . . ?
C12 C13 H13C 109.5 . . ?
H13A C13 H13C 109.5 . . ?
H13B C13 H13C 109.5 . . ?
N10 C14 C12 110.3(2) . . ?
N10 C14 C15 115.9(2) . . ?
C12 C14 C15 133.6(2) . . ?
N11 C15 C14 114.9(2) . . ?
N11 C15 C16 122.9(2) . . ?
C14 C15 C16 122.1(2) . . ?
C15 C16 H16A 109.5 . . ?
C15 C16 H16B 109.5 . . ?
H16A C16 H16B 109.5 . . ?
C15 C16 H16C 109.5 . . ?
H16A C16 H16C 109.5 . . ?
H16B C16 H16C 109.5 . . ?
O2 C17 O1 124.1(2) . . yes
O2 C17 C18 120.1(3) . . ?
O1 C17 C18 115.7(2) . . ?
C17 C18 H18A 109.5 . . ?
C17 C18 H18B 109.5 . . ?
H18A C18 H18B 109.5 . . ?
C17 C18 H18C 109.5 . . ?
H18A C18 H18C 109.5 . . ?
H18B C18 H18C 109.5 . . ?
O4 C19 O3 124.1(2) . . yes
O4 C19 C20 120.6(2) . . ?
O3 C19 C20 115.3(2) . . ?
C19 C20 H20A 109.5 . . ?
C19 C20 H20B 109.5 . . ?
H20A C20 H20B 109.5 . . ?
C19 C20 H20C 109.5 . . ?
H20A C20 H20C 109.5 . . ?
H20B C20 H20C 109.5 . . ?
O5 C21 N13 126.6(3) . . ?
O5 C21 H21 116.7 . . ?
N13 C21 H21 116.7 . . ?
N13 C22 H22A 109.5 . . ?
N13 C22 H22B 109.5 . . ?
H22A C22 H22B 109.5 . . ?
N13 C22 H22C 109.5 . . ?
H22A C22 H22C 109.5 . . ?
H22B C22 H22C 109.5 . . ?
N13 C23 H23A 109.5 . . ?
N13 C23 H23B 109.5 . . ?
H23A C23 H23B 109.5 . . ?
N13 C23 H23C 109.5 . . ?
H23A C23 H23C 109.5 . . ?
H23B C23 H23C 109.5 . . ?

loop_
_geom_bond_atom_site_label_1
_geom_bond_atom_site_label_2
_geom_bond_distance
_geom_bond_site_symmetry_2
_geom_bond_publ_flag
Zn1 O1 1.9656(17) . yes
Zn1 N3 2.064(2) . yes
Zn1 N10 2.072(2) . yes
Zn1 N11 2.164(2) . yes
Zn1 N2 2.210(2) . yes
Zn2 O3 1.9613(17) . yes
Zn2 N4 2.052(2) . yes
Zn2 N9 2.065(2) . yes
Zn2 N8 2.152(2) . yes
Zn2 N5 2.195(2) . yes
O1 C17 1.283(3) . yes
O2 C17 1.236(3) . yes
O3 C19 1.286(3) . yes
O4 C19 1.238(3) . yes
O5 C21 1.230(3) . ?
O6 H6F 0.9609 . ?
O6 H6G 0.8967 . ?
O7 H7G 0.8910 . ?
O7 H7F 0.9952 . ?
N1 N2 1.395(3) . ?
N1 H1D 0.9043 . ?
N1 H1E 0.9107 . ?
N2 C1 1.288(3) . ?
N3 N4 1.343(3) . ?
N3 C3 1.347(3) . ?
N4 C6 1.351(3) . ?
N5 C7 1.293(3) . ?
N5 N6 1.395(3) . ?
N6 H6D 0.9458 . ?
N6 H6E 0.9244 . ?
N7 N8 1.409(3) . ?
N7 H7D 0.9906 . ?
N7 H7E 0.9357 . ?
N8 C9 1.294(3) . ?
N9 N10 1.340(3) . ?
N9 C11 1.356(3) . ?
N10 C14 1.353(3) . ?
N11 C15 1.294(3) . ?
N11 N12 1.391(3) . ?
N12 H12D 0.9352 . ?
N12 H12E 0.8259 . ?
N13 C21 1.320(4) . ?
N13 C22 1.454(3) . ?
N13 C23 1.461(3) . ?
C1 C3 1.468(4) . ?
C1 C2 1.502(4) . ?
C2 H2A 0.9800 . ?
C2 H2B 0.9800 . ?
C2 H2C 0.9800 . ?
C3 C4 1.407(3) . ?
C4 C6 1.404(4) . ?
C4 C5 1.501(4) . ?
C5 H5A 0.9800 . ?
C5 H5B 0.9800 . ?
C5 H5C 0.9800 . ?
C6 C7 1.477(4) . ?
C7 C8 1.504(4) . ?
C8 H8A 0.9800 . ?
C8 H8B 0.9800 . ?
C8 H8C 0.9800 . ?
C9 C11 1.463(4) . ?
C9 C10 1.494(3) . ?
C10 H10A 0.9800 . ?
C10 H10B 0.9800 . ?
C10 H10C 0.9800 . ?
C11 C12 1.409(4) . ?
C12 C14 1.407(4) . ?
C12 C13 1.500(3) . ?
C13 H13A 0.9800 . ?
C13 H13B 0.9800 . ?
C13 H13C 0.9800 . ?
C14 C15 1.464(4) . ?
C15 C16 1.495(3) . ?
C16 H16A 0.9800 . ?
C16 H16B 0.9800 . ?
C16 H16C 0.9800 . ?
C17 C18 1.511(4) . ?
C18 H18A 0.9800 . ?
C18 H18B 0.9800 . ?
C18 H18C 0.9800 . ?
C19 C20 1.506(4) . ?
C20 H20A 0.9800 . ?
C20 H20B 0.9800 . ?
C20 H20C 0.9800 . ?
C21 H21 0.9500 . ?
C22 H22A 0.9800 . ?
C22 H22B 0.9800 . ?
C22 H22C 0.9800 . ?
C23 H23A 0.9800 . ?
C23 H23B 0.9800 . ?
C23 H23C 0.9800 . ?

loop_
_geom_hbond_atom_site_label_D
_geom_hbond_atom_site_label_H
_geom_hbond_atom_site_label_A
_geom_hbond_distance_DH
_geom_hbond_distance_HA
_geom_hbond_distance_DA
_geom_hbond_angle_DHA
_geom_hbond_site_symmetry_A
O6 H6F O2 0.96 1.86 2.814(3) 169.9 .
O6 H6G O5 0.90 1.89 2.788(3) 174.6 2_667
O7 H7G O1 0.89 2.00 2.855(3) 159.2 .
O7 H7F O3 1.00 1.96 2.929(3) 165.0 .
N1 H1D O5 0.90 2.19 3.019(3) 152.5 .
N1 H1E O2 0.91 2.16 2.993(3) 150.9 .
N1 H1E O4 0.91 2.59 3.081(3) 114.9 1_565
N6 H6D N6 0.95 2.55 3.110(4) 118.3 2_747
N6 H6E O4 0.92 2.04 2.892(3) 152.6 .
N6 H6E N1 0.92 2.67 3.287(3) 124.4 1_545
N7 H7D O6 0.99 2.13 3.104(3) 166.0 1_645
N7 H7E N6 0.94 2.36 3.222(3) 153.2 .
N12 H12D O4 0.94 2.21 2.961(3) 136.9 1_565
N12 H12D O2 0.94 2.65 3.263(3) 123.7 .
N12 H12D N1 0.94 2.67 3.402(4) 135.1 .
